data_7709872
loop_
_publ_author_name
'Esarte Palomero, Orhi'
'Jones, Richard A.'

_publ_section_title
;
 Ferrocene Tethered Boramidinate Frustrated Lewis Pairs: Stepwise Capture
 of CO2 and CO
;
_journal_name_full 'Dalton Transactions'
_journal_paper_doi 10.1039/D2DT00691J
_journal_year 2022
_chemical_formula_moiety 'C54 H46 B2 F20 Fe N6'
_chemical_formula_sum 'C54 H46 B2 F20 Fe N6'
_chemical_formula_weight 1236.44
_space_group_crystal_system tetragonal
_space_group_IT_number 92
_space_group_name_Hall 'P 4abw 2nw'
_space_group_name_H-M_alt 'P 41 21 2'
_atom_sites_solution_hydrogens geom
_atom_sites_solution_primary dual
_audit_creation_date 2019-08-06
_audit_creation_method
;
Olex2 1.2
(compiled 2018.05.29 svn.r3508 for OlexSys, GUI svn.r5506)
;
_audit_update_record
;
2019-11-30 deposited with the CCDC.	2022-03-18 downloaded from the CCDC.
;
_cell_angle_alpha 90
_cell_angle_beta 90
_cell_angle_gamma 90
_cell_formula_units_Z 4
_cell_length_a 11.77070(10)
_cell_length_b 11.77070(10)
_cell_length_c 38.8441(4)
_cell_measurement_reflns_used 21978
_cell_measurement_temperature 99.9(5)
_cell_measurement_theta_max 75.7360
_cell_measurement_theta_min 3.8560
_cell_volume 5381.83(9)
_computing_cell_refinement 'CrysAlisPro 1.171.40.39a (Rigaku OD, 2019)'
_computing_data_collection 'CrysAlisPro 1.171.40.39a (Rigaku OD, 2019)'
_computing_data_reduction 'CrysAlisPro 1.171.40.39a (Rigaku OD, 2019)'
_computing_molecular_graphics 'Olex2 (Dolomanov et al., 2009)'
_computing_publication_material 'Olex2 (Dolomanov et al., 2009)'
_computing_structure_refinement 'ShelXL (Sheldrick, 2015)'
_computing_structure_solution 'ShelXT (Sheldrick, 2015)'
_diffrn_ambient_environment N~2~
_diffrn_ambient_temperature 99.9(5)
_diffrn_detector 'CCD plate'
_diffrn_detector_area_resol_mean 5.2940
_diffrn_detector_type AtlasS2
_diffrn_measured_fraction_theta_full 1.000
_diffrn_measured_fraction_theta_max 0.997
_diffrn_measurement_details
;
List of Runs (angles in degrees, time in seconds):

  # Type    Start    End  Width  t~exp~   \w     \q     \k     \f   Frames
#--------------------------------------------------------------------------
  1  \w    -62.00  15.00   1.00   12.50    --  -41.59  38.00 150.00   77
  2  \w    -66.00  32.00   1.00   12.50    --  -41.59  38.00  30.00   98
  3  \w    -93.00  -5.00   1.00   12.50    --  -41.59 125.00 120.00   88
  4  \w   -107.00 -17.00   1.00   12.50    --  -41.59 -38.00-150.00   90
  5  \w     45.00  92.00   1.00   12.50    --   41.59-125.00  60.00   47
  6  \w     46.00 111.00   1.00   35.00    --  112.00-111.00 150.00   65
  7  \w     36.00 140.00   1.00   35.00    --  112.00 -30.00-150.00  104
  8  \w    106.00 138.00   1.00   35.00    --  112.00 -45.00 -30.00   32
  9  \w     54.00 139.00   1.00   35.00    --  112.00 -61.00-120.00   85
 10  \w     39.00 113.00   1.00   35.00    --  112.00-111.00 -90.00   74
 11  \w     42.00 109.00   1.00   35.00    --  112.00 -94.00 150.00   67
 12  \w     59.00 177.00   1.00   35.00    --  112.00  15.00  90.00  118
 13  \w     41.00 125.00   1.00   35.00    --  112.00 -45.00 120.00   84
 14  \w     45.00  76.00   1.00   35.00    --  112.00-111.00  90.00   31
 15  \w     88.00 113.00   1.00   35.00    --  112.00-111.00  90.00   25
 16  \w     39.00  64.00   1.00   35.00    --  112.00 -45.00 -30.00   25
;
_diffrn_measurement_device 'four-circle diffractometer'
_diffrn_measurement_device_type 'SuperNova, Dual, Cu at home/near, AtlasS2'
_diffrn_measurement_method '\w scans'
_diffrn_orient_matrix_type 'CrysAlisPro convention (1999,Acta A55,543-557)'
_diffrn_orient_matrix_UB_11 -0.0605956000
_diffrn_orient_matrix_UB_12 0.1141393000
_diffrn_orient_matrix_UB_13 0.0062575000
_diffrn_orient_matrix_UB_21 -0.0840571000
_diffrn_orient_matrix_UB_22 -0.0593093000
_diffrn_orient_matrix_UB_23 0.0245220000
_diffrn_orient_matrix_UB_31 0.0798700000
_diffrn_orient_matrix_UB_32 0.0241988000
_diffrn_orient_matrix_UB_33 0.0305535000
_diffrn_radiation_monochromator mirror
_diffrn_radiation_probe x-ray
_diffrn_radiation_type CuK\a
_diffrn_radiation_wavelength 1.54184
_diffrn_reflns_av_R_equivalents 0.0394
_diffrn_reflns_av_unetI/netI 0.0203
_diffrn_reflns_Laue_measured_fraction_full 1.000
_diffrn_reflns_Laue_measured_fraction_max 0.997
_diffrn_reflns_limit_h_max 14
_diffrn_reflns_limit_h_min -10
_diffrn_reflns_limit_k_max 14
_diffrn_reflns_limit_k_min -13
_diffrn_reflns_limit_l_max 48
_diffrn_reflns_limit_l_min -41
_diffrn_reflns_number 34806
_diffrn_reflns_point_group_measured_fraction_full 1.000
_diffrn_reflns_point_group_measured_fraction_max 0.994
_diffrn_reflns_theta_full 67.684
_diffrn_reflns_theta_max 75.765
_diffrn_reflns_theta_min 3.924
_diffrn_source 'micro-focus sealed X-ray tube'
_diffrn_source_type 'SuperNova (Cu) X-ray Source'
_exptl_absorpt_coefficient_mu 3.268
_exptl_absorpt_correction_T_max 1.00000
_exptl_absorpt_correction_T_min 0.69018
_exptl_absorpt_correction_type multi-scan
_exptl_absorpt_process_details
;
CrysAlisPro 1.171.40.39a (Rigaku Oxford Diffraction, 2019)
Empirical absorption correction using spherical harmonics,
 implemented in SCALE3 ABSPACK scaling algorithm.
;
_exptl_crystal_colour yellow
_exptl_crystal_colour_primary yellow
_exptl_crystal_density_diffrn 1.526
_exptl_crystal_description prism
_exptl_crystal_F_000 2512
_exptl_crystal_recrystallization_method 'Slow evaporation of dichloromethane solution'
_exptl_crystal_size_max 0.161
_exptl_crystal_size_mid 0.123
_exptl_crystal_size_min 0.086
_refine_diff_density_max 0.309
_refine_diff_density_min -0.302
_refine_diff_density_rms 0.052
_refine_ls_abs_structure_details
;
 Flack x determined using 2130 quotients [(I+)-(I-)]/[(I+)+(I-)]
 (Parsons, Flack and Wagner, Acta Cryst. B69 (2013) 249-259).
;
_refine_ls_abs_structure_Flack -0.0091(15)
_refine_ls_extinction_method none
_refine_ls_goodness_of_fit_ref 1.045
_refine_ls_hydrogen_treatment constr
_refine_ls_matrix_type full
_refine_ls_number_parameters 381
_refine_ls_number_reflns 5566
_refine_ls_number_restraints 0
_refine_ls_restrained_S_all 1.045
_refine_ls_R_factor_all 0.0349
_refine_ls_R_factor_gt 0.0340
_refine_ls_shift/su_max 0.000
_refine_ls_shift/su_mean 0.000
_refine_ls_structure_factor_coef Fsqd
_refine_ls_weighting_details 'w=1/[\s^2^(Fo^2^)+(0.0704P)^2^+0.4029P] where P=(Fo^2^+2Fc^2^)/3'
_refine_ls_weighting_scheme calc
_refine_ls_wR_factor_gt 0.0907
_refine_ls_wR_factor_ref 0.0919
_reflns_Friedel_coverage 0.689
_reflns_Friedel_fraction_full 1.000
_reflns_Friedel_fraction_max 0.990
_reflns_number_gt 5426
_reflns_number_total 5566
_reflns_threshold_expression 'I > 2\s(I)'
_cod_data_source_file d2dt00691j2.cif
_cod_data_source_block opegpierscntbuabs
_cod_original_cell_volume 5381.83(11)
_cod_database_code 7709872
_shelx_shelxl_version_number 2017/1
_chemical_oxdiff_formula C54H46B2F20B2Fe1N6
_chemical_oxdiff_usercomment 'prism yellow'
_shelx_space_group_comment
;
The symmetry employed for this shelxl refinement is uniquely defined
by the following loop, which should always be used as a source of
symmetry information in preference to the above space-group names.
They are only intended as comments.
;
_shelx_estimated_absorpt_t_max 0.766
_shelx_estimated_absorpt_t_min 0.621
_reflns_odcompleteness_completeness 99.82
_reflns_odcompleteness_iscentric 1
_reflns_odcompleteness_theta 74.33
_olex2_refinement_description
;
1. Fixed Uiso
 At 1.2 times of:
  All C(H) groups
 At 1.5 times of:
  All C(H,H,H) groups
2.a Aromatic/amide H refined with riding coordinates:
 C1(H1), C25(H25), C24(H24), C27(H27), C26(H26)
2.b Idealised Me refined as rotating group:
 C10(H10A,H10B,H10C), C5(H5A,H5B,H5C), C4(H4A,H4B,H4C), C6(H6A,H6B,H6C),
 C9(H9A,H9B,H9C), C8(H8A,H8B,H8C)
;
_olex2_exptl_crystal_mounting_method 'Coated in paratone oil, mounted on a nylon loop'
_olex2_submission_special_instructions 'No special instructions were received'
_oxdiff_exptl_absorpt_empirical_details
;
Empirical correction (ABSPACK) includes:
- Absorption correction using spherical harmonics
- Frame scaling
- Detector area scaling
;
_oxdiff_exptl_absorpt_empirical_full_max 1.681
_oxdiff_exptl_absorpt_empirical_full_min 0.488

loop_
_space_group_symop_operation_xyz
'x, y, z'
'-x, -y, z+1/2'
'-y+1/2, x+1/2, z+1/4'
'y+1/2, -x+1/2, z+3/4'
'-x+1/2, y+1/2, -z+1/4'
'x+1/2, -y+1/2, -z+3/4'
'y, x, -z'
'-y, -x, -z+1/2'

loop_
_atom_site_label
_atom_site_type_symbol
_atom_site_fract_x
_atom_site_fract_y
_atom_site_fract_z
_atom_site_U_iso_or_equiv
_atom_site_adp_type
_atom_site_occupancy
_atom_site_site_symmetry_order
_atom_site_calc_flag
_atom_site_refinement_flags_posn
_atom_site_refinement_flags_adp
_atom_site_refinement_flags_occupancy
_atom_site_disorder_assembly
_atom_site_disorder_group
Fe1 Fe 0.19753(3) 1.19753(3) 0.500000 0.02246(13) Uani 1 2 d S T P . .
F6 F 0.64920(12) 0.86127(13) 0.49427(4) 0.0290(3) Uani 1 1 d . . . . .
F1 F 0.31797(12) 0.63774(12) 0.50662(3) 0.0291(3) Uani 1 1 d . . . . .
F10 F 0.41402(12) 1.03311(12) 0.57892(4) 0.0291(3) Uani 1 1 d . . . . .
F5 F 0.48824(13) 0.96586(13) 0.45797(4) 0.0305(3) Uani 1 1 d . . . . .
F9 F 0.59365(14) 1.14465(12) 0.60311(4) 0.0335(3) Uani 1 1 d . . . . .
F2 F 0.30942(13) 0.54463(13) 0.44520(4) 0.0335(3) Uani 1 1 d . . . . .
F3 F 0.37350(14) 0.66635(15) 0.38780(4) 0.0389(4) Uani 1 1 d . . . . .
F8 F 0.80210(14) 1.11658(14) 0.57374(4) 0.0395(4) Uani 1 1 d . . . . .
F7 F 0.82502(13) 0.97686(16) 0.51873(4) 0.0382(4) Uani 1 1 d . . . . .
F4 F 0.46956(14) 0.87369(17) 0.39617(4) 0.0398(4) Uani 1 1 d . . . . .
N2 N 0.30146(17) 0.96136(16) 0.51952(5) 0.0224(4) Uani 1 1 d . . . . .
N1 N 0.23398(16) 0.83812(16) 0.55842(5) 0.0229(4) Uani 1 1 d . . . . .
N3 N 0.38450(18) 0.73035(16) 0.57796(5) 0.0252(4) Uani 1 1 d . . . . .
C17 C 0.52003(19) 0.94375(19) 0.53456(6) 0.0224(4) Uani 1 1 d . . . . .
C11 C 0.40666(18) 0.8074(2) 0.48613(6) 0.0230(4) Uani 1 1 d . . . . .
C18 C 0.6291(2) 0.9327(2) 0.52076(6) 0.0250(4) Uani 1 1 d . . . . .
C20 C 0.7110(2) 1.0621(2) 0.56117(7) 0.0300(5) Uani 1 1 d . . . . .
C1 C 0.21585(19) 0.92693(19) 0.53830(6) 0.0231(4) Uani 1 1 d . . . . .
H1 H 0.145665 0.963133 0.537535 0.028 Uiso 1 1 calc R . . . .
C2 C 0.35296(19) 0.80091(18) 0.55547(5) 0.0214(4) Uani 1 1 d . . . . .
C12 C 0.35991(19) 0.7005(2) 0.48042(6) 0.0239(4) Uani 1 1 d . . . . .
C13 C 0.3507(2) 0.6504(2) 0.44818(6) 0.0276(5) Uani 1 1 d . . . . .
C25 C 0.2211(2) 1.1543(2) 0.44936(6) 0.0312(5) Uani 1 1 d . . . . .
H25 H 0.177427 1.178866 0.430849 0.037 Uiso 1 1 calc R . . . .
C23 C 0.28737(19) 1.04980(19) 0.49513(6) 0.0242(4) Uani 1 1 d . . . . .
C15 C 0.4328(2) 0.8156(2) 0.42366(6) 0.0297(5) Uani 1 1 d . . . . .
C22 C 0.5137(2) 1.01741(19) 0.56247(6) 0.0238(4) Uani 1 1 d . . . . .
C24 C 0.2012(2) 1.0552(2) 0.46932(6) 0.0269(5) Uani 1 1 d . . . . .
H24 H 0.142570 1.003189 0.466151 0.032 Uiso 1 1 calc R . . . .
C16 C 0.44205(19) 0.8617(2) 0.45621(6) 0.0261(5) Uani 1 1 d . . . . .
C21 C 0.6058(2) 1.07577(19) 0.57599(6) 0.0272(5) Uani 1 1 d . . . . .
C27 C 0.3607(2) 1.1454(2) 0.49109(7) 0.0293(5) Uani 1 1 d . . . . .
H27 H 0.423718 1.162786 0.504553 0.035 Uiso 1 1 calc R . . . .
C3 C 0.1461(2) 0.7878(2) 0.58216(6) 0.0284(5) Uani 1 1 d . . . . .
C10 C 0.5560(2) 0.6482(2) 0.54725(7) 0.0320(5) Uani 1 1 d . . . . .
H10A H 0.510815 0.594225 0.534788 0.048 Uiso 1 1 calc GR . . . .
H10B H 0.629418 0.616094 0.551911 0.048 Uiso 1 1 calc GR . . . .
H10C H 0.564817 0.715921 0.533731 0.048 Uiso 1 1 calc GR . . . .
C14 C 0.3849(2) 0.7100(2) 0.41944(6) 0.0298(5) Uani 1 1 d . . . . .
C7 C 0.4971(2) 0.6776(2) 0.58128(6) 0.0298(5) Uani 1 1 d . . . . .
C5 C 0.1812(2) 0.8106(2) 0.61954(6) 0.0332(5) Uani 1 1 d . . . . .
H5A H 0.251053 0.771742 0.624395 0.050 Uiso 1 1 calc GR . . . .
H5B H 0.122882 0.783570 0.634762 0.050 Uiso 1 1 calc GR . . . .
H5C H 0.191485 0.890754 0.622857 0.050 Uiso 1 1 calc GR . . . .
C19 C 0.7225(2) 0.9898(2) 0.53317(6) 0.0288(5) Uani 1 1 d . . . . .
C26 C 0.3194(2) 1.2094(2) 0.46257(7) 0.0345(6) Uani 1 1 d . . . . .
H26 H 0.351329 1.275946 0.454026 0.041 Uiso 1 1 calc R . . . .
C4 C 0.0311(2) 0.8431(3) 0.57522(7) 0.0361(6) Uani 1 1 d . . . . .
H4A H 0.035350 0.922687 0.580401 0.054 Uiso 1 1 calc GR . . . .
H4B H -0.025641 0.808123 0.589457 0.054 Uiso 1 1 calc GR . . . .
H4C H 0.011355 0.833108 0.551434 0.054 Uiso 1 1 calc GR . . . .
C6 C 0.1372(3) 0.6605(2) 0.57508(8) 0.0407(6) Uani 1 1 d . . . . .
H6A H 0.114056 0.648613 0.551657 0.061 Uiso 1 1 calc GR . . . .
H6B H 0.082160 0.627428 0.590311 0.061 Uiso 1 1 calc GR . . . .
H6C H 0.209811 0.625445 0.578814 0.061 Uiso 1 1 calc GR . . . .
C9 C 0.5716(3) 0.7543(3) 0.60345(7) 0.0396(6) Uani 1 1 d . . . . .
H9A H 0.591209 0.821320 0.590673 0.059 Uiso 1 1 calc GR . . . .
H9B H 0.639572 0.714389 0.609754 0.059 Uiso 1 1 calc GR . . . .
H9C H 0.530806 0.775551 0.623861 0.059 Uiso 1 1 calc GR . . . .
B1 B 0.4051(2) 0.8755(2) 0.52303(6) 0.0211(4) Uani 1 1 d . . . . .
C8 C 0.4745(3) 0.5680(2) 0.60127(8) 0.0447(7) Uani 1 1 d . . . . .
H8A H 0.433500 0.585387 0.621975 0.067 Uiso 1 1 calc GR . . . .
H8B H 0.545478 0.532669 0.607069 0.067 Uiso 1 1 calc GR . . . .
H8C H 0.430362 0.517190 0.587322 0.067 Uiso 1 1 calc GR . . . .

loop_
_atom_site_aniso_label
_atom_site_aniso_U_11
_atom_site_aniso_U_22
_atom_site_aniso_U_33
_atom_site_aniso_U_23
_atom_site_aniso_U_13
_atom_site_aniso_U_12
Fe1 0.02184(16) 0.02184(16) 0.0237(2) 0.00294(13) -0.00294(13) 0.00233(18)
F6 0.0243(6) 0.0347(7) 0.0281(7) -0.0063(6) 0.0030(5) 0.0037(5)
F1 0.0363(7) 0.0261(6) 0.0249(6) -0.0015(5) 0.0014(5) -0.0039(5)
F10 0.0328(7) 0.0280(7) 0.0265(7) -0.0036(5) 0.0058(5) 0.0017(6)
F5 0.0303(7) 0.0344(8) 0.0269(7) 0.0059(6) 0.0036(5) -0.0035(6)
F9 0.0505(9) 0.0248(7) 0.0252(7) -0.0029(5) -0.0041(6) -0.0009(6)
F2 0.0334(8) 0.0334(8) 0.0337(7) -0.0111(6) -0.0064(6) 0.0025(6)
F3 0.0356(8) 0.0594(10) 0.0218(7) -0.0116(7) -0.0040(6) 0.0103(7)
F8 0.0351(8) 0.0412(9) 0.0422(8) -0.0035(7) -0.0121(7) -0.0094(7)
F7 0.0217(7) 0.0520(10) 0.0408(8) -0.0039(7) -0.0006(6) -0.0003(6)
F4 0.0346(8) 0.0648(11) 0.0201(6) 0.0075(7) 0.0050(6) -0.0003(7)
N2 0.0230(9) 0.0220(9) 0.0222(8) 0.0021(7) 0.0022(7) 0.0022(7)
N1 0.0242(9) 0.0243(9) 0.0203(8) -0.0008(7) 0.0027(7) -0.0008(7)
N3 0.0350(11) 0.0196(8) 0.0210(9) -0.0007(7) 0.0008(7) -0.0001(7)
C17 0.0261(10) 0.0203(10) 0.0207(10) 0.0032(8) -0.0011(8) 0.0020(8)
C11 0.0193(9) 0.0288(11) 0.0208(10) -0.0008(8) -0.0005(8) 0.0046(8)
C18 0.0265(11) 0.0263(11) 0.0222(10) -0.0004(8) -0.0012(8) 0.0026(9)
C20 0.0323(12) 0.0275(11) 0.0302(11) 0.0022(9) -0.0085(10) -0.0035(10)
C1 0.0215(10) 0.0257(10) 0.0221(10) -0.0007(8) 0.0009(8) 0.0022(8)
C2 0.0265(10) 0.0189(9) 0.0186(9) -0.0026(8) 0.0024(8) 0.0004(8)
C12 0.0225(10) 0.0291(11) 0.0201(10) -0.0004(8) -0.0007(8) 0.0037(9)
C13 0.0222(10) 0.0333(12) 0.0275(11) -0.0068(9) -0.0033(8) 0.0051(9)
C25 0.0355(13) 0.0369(13) 0.0214(10) 0.0039(9) 0.0033(9) 0.0109(10)
C23 0.0225(10) 0.0232(10) 0.0269(11) 0.0041(8) 0.0059(8) 0.0066(8)
C15 0.0224(10) 0.0476(15) 0.0192(10) 0.0012(10) 0.0015(8) 0.0067(10)
C22 0.0280(11) 0.0209(10) 0.0225(10) 0.0030(8) 0.0011(8) 0.0031(8)
C24 0.0302(11) 0.0285(11) 0.0222(10) -0.0038(8) 0.0014(9) 0.0052(10)
C16 0.0205(10) 0.0348(12) 0.0229(10) 0.0008(9) 0.0013(8) 0.0021(9)
C21 0.0385(13) 0.0200(10) 0.0231(10) 0.0020(8) -0.0045(9) -0.0005(9)
C27 0.0195(10) 0.0320(12) 0.0364(12) 0.0093(10) 0.0036(9) 0.0041(9)
C3 0.0316(12) 0.0316(12) 0.0222(10) 0.0005(9) 0.0071(9) -0.0047(10)
C10 0.0363(13) 0.0265(12) 0.0331(12) 0.0031(9) 0.0007(10) 0.0076(10)
C14 0.0237(11) 0.0463(14) 0.0194(10) -0.0046(10) -0.0024(8) 0.0094(10)
C7 0.0395(13) 0.0227(11) 0.0272(11) 0.0035(9) -0.0005(9) 0.0074(9)
C5 0.0379(13) 0.0398(13) 0.0220(11) 0.0000(9) 0.0059(9) 0.0016(10)
C19 0.0245(11) 0.0328(12) 0.0292(11) 0.0037(9) -0.0017(9) 0.0012(9)
C26 0.0312(12) 0.0369(13) 0.0355(13) 0.0152(11) 0.0083(10) 0.0040(10)
C4 0.0283(12) 0.0530(16) 0.0270(11) 0.0026(11) 0.0067(9) -0.0033(11)
C6 0.0468(16) 0.0349(14) 0.0404(14) -0.0032(11) 0.0112(12) -0.0170(12)
C9 0.0470(16) 0.0393(14) 0.0326(13) 0.0005(11) -0.0141(12) 0.0082(12)
B1 0.0247(11) 0.0192(10) 0.0192(10) 0.0009(8) 0.0015(9) 0.0027(9)
C8 0.0604(19) 0.0322(14) 0.0416(15) 0.0141(12) 0.0128(14) 0.0153(13)

loop_
_atom_type_symbol
_atom_type_description
_atom_type_scat_dispersion_real
_atom_type_scat_dispersion_imag
_atom_type_scat_source
C C 0.0181 0.0091 'International Tables Vol C Tables 4.2.6.8 and 6.1.1.4'
H H 0.0000 0.0000 'International Tables Vol C Tables 4.2.6.8 and 6.1.1.4'
B B 0.0090 0.0039 'International Tables Vol C Tables 4.2.6.8 and 6.1.1.4'
F F 0.0727 0.0534 'International Tables Vol C Tables 4.2.6.8 and 6.1.1.4'
Fe Fe -1.1336 3.1974 'International Tables Vol C Tables 4.2.6.8 and 6.1.1.4'
N N 0.0311 0.0180 'International Tables Vol C Tables 4.2.6.8 and 6.1.1.4'

loop_
_geom_angle_atom_site_label_1
_geom_angle_atom_site_label_2
_geom_angle_atom_site_label_3
_geom_angle
_geom_angle_site_symmetry_1
_geom_angle_site_symmetry_3
_geom_angle_publ_flag
C25 Fe1 C25 170.83(17) . 7_466 ?
C25 Fe1 C24 132.16(11) . 7_466 ?
C25 Fe1 C24 40.45(10) . . ?
C25 Fe1 C24 132.16(11) 7_466 . ?
C25 Fe1 C24 40.46(10) 7_466 7_466 ?
C23 Fe1 C25 68.29(9) . . ?
C23 Fe1 C25 109.40(9) 7_466 . ?
C23 Fe1 C25 68.29(9) 7_466 7_466 ?
C23 Fe1 C25 109.41(9) . 7_466 ?
C23 Fe1 C23 152.74(14) . 7_466 ?
C23 Fe1 C24 119.52(9) . 7_466 ?
C23 Fe1 C24 40.76(10) 7_466 7_466 ?
C23 Fe1 C24 119.52(10) 7_466 . ?
C23 Fe1 C24 40.76(10) . . ?
C23 Fe1 C27 40.85(10) . . ?
C23 Fe1 C27 165.80(10) 7_466 . ?
C23 Fe1 C27 165.80(10) . 7_466 ?
C23 Fe1 C27 40.85(10) 7_466 7_466 ?
C23 Fe1 C26 128.79(10) 7_466 . ?
C23 Fe1 C26 128.79(10) . 7_466 ?
C23 Fe1 C26 68.27(10) . . ?
C23 Fe1 C26 68.27(10) 7_466 7_466 ?
C24 Fe1 C24 111.69(14) 7_466 . ?
C27 Fe1 C25 68.67(10) . . ?
C27 Fe1 C25 115.85(10) 7_466 . ?
C27 Fe1 C25 115.85(10) . 7_466 ?
C27 Fe1 C25 68.67(10) 7_466 7_466 ?
C27 Fe1 C24 68.80(10) . . ?
C27 Fe1 C24 150.37(9) 7_466 . ?
C27 Fe1 C24 68.80(10) 7_466 7_466 ?
C27 Fe1 C24 150.37(9) . 7_466 ?
C27 Fe1 C27 126.25(15) . 7_466 ?
C27 Fe1 C26 105.43(11) 7_466 . ?
C27 Fe1 C26 105.43(11) . 7_466 ?
C27 Fe1 C26 40.75(10) . . ?
C27 Fe1 C26 40.75(10) 7_466 7_466 ?
C26 Fe1 C25 147.78(12) 7_466 . ?
C26 Fe1 C25 40.62(12) . . ?
C26 Fe1 C25 40.62(12) 7_466 7_466 ?
C26 Fe1 C25 147.78(12) . 7_466 ?
C26 Fe1 C24 168.81(10) . 7_466 ?
C26 Fe1 C24 168.81(10) 7_466 . ?
C26 Fe1 C24 68.26(11) 7_466 7_466 ?
C26 Fe1 C24 68.25(11) . . ?
C26 Fe1 C26 114.13(18) 7_466 . ?
C1 N2 C23 120.7(2) . . ?
C1 N2 B1 110.27(18) . . ?
C23 N2 B1 127.87(18) . . ?
C1 N1 C2 110.04(18) . . ?
C1 N1 C3 124.2(2) . . ?
C2 N1 C3 125.71(19) . . ?
C2 N3 C7 127.2(2) . . ?
C18 C17 B1 127.5(2) . . ?
C22 C17 C18 114.0(2) . . ?
C22 C17 B1 118.4(2) . . ?
C12 C11 B1 125.2(2) . . ?
C16 C11 C12 113.7(2) . . ?
C16 C11 B1 120.5(2) . . ?
F6 C18 C17 120.8(2) . . ?
F6 C18 C19 115.5(2) . . ?
C19 C18 C17 123.7(2) . . ?
F8 C20 C21 120.8(2) . . ?
F8 C20 C19 120.1(2) . . ?
C21 C20 C19 119.2(2) . . ?
N2 C1 N1 116.7(2) . . ?
N2 C1 H1 121.6 . . ?
N1 C1 H1 121.6 . . ?
N1 C2 B1 104.75(17) . . ?
N3 C2 N1 114.97(19) . . ?
N3 C2 B1 140.2(2) . . ?
F1 C12 C11 121.29(19) . . ?
F1 C12 C13 114.7(2) . . ?
C13 C12 C11 124.0(2) . . ?
F2 C13 C12 120.0(2) . . ?
F2 C13 C14 120.5(2) . . ?
C14 C13 C12 119.4(2) . . ?
Fe1 C25 H25 126.1 . . ?
C24 C25 Fe1 70.00(13) . . ?
C24 C25 H25 125.9 . . ?
C24 C25 C26 108.2(2) . . ?
C26 C25 Fe1 69.56(15) . . ?
C26 C25 H25 125.9 . . ?
N2 C23 Fe1 128.59(16) . . ?
N2 C23 C24 125.8(2) . . ?
N2 C23 C27 125.6(2) . . ?
C24 C23 Fe1 70.10(13) . . ?
C27 C23 Fe1 69.65(13) . . ?
C27 C23 C24 108.5(2) . . ?
F4 C15 C16 120.3(2) . . ?
F4 C15 C14 119.9(2) . . ?
C14 C15 C16 119.8(2) . . ?
F10 C22 C17 120.1(2) . . ?
F10 C22 C21 115.6(2) . . ?
C21 C22 C17 124.2(2) . . ?
Fe1 C24 H24 126.7 . . ?
C25 C24 Fe1 69.55(14) . . ?
C25 C24 C23 107.6(2) . . ?
C25 C24 H24 126.2 . . ?
C23 C24 Fe1 69.14(13) . . ?
C23 C24 H24 126.2 . . ?
F5 C16 C11 119.9(2) . . ?
F5 C16 C15 116.0(2) . . ?
C15 C16 C11 124.1(2) . . ?
F9 C21 C20 119.8(2) . . ?
F9 C21 C22 121.0(2) . . ?
C20 C21 C22 119.2(2) . . ?
Fe1 C27 H27 126.0 . . ?
C23 C27 Fe1 69.50(13) . . ?
C23 C27 H27 126.4 . . ?
C26 C27 Fe1 69.68(14) . . ?
C26 C27 C23 107.2(2) . . ?
C26 C27 H27 126.4 . . ?
N1 C3 C5 109.0(2) . . ?
N1 C3 C4 109.46(19) . . ?
N1 C3 C6 108.8(2) . . ?
C4 C3 C5 109.4(2) . . ?
C4 C3 C6 109.0(2) . . ?
C6 C3 C5 111.2(2) . . ?
H10A C10 H10B 109.5 . . ?
H10A C10 H10C 109.5 . . ?
H10B C10 H10C 109.5 . . ?
C7 C10 H10A 109.5 . . ?
C7 C10 H10B 109.5 . . ?
C7 C10 H10C 109.5 . . ?
F3 C14 C13 121.3(2) . . ?
F3 C14 C15 119.8(2) . . ?
C15 C14 C13 118.9(2) . . ?
N3 C7 C10 115.3(2) . . ?
N3 C7 C9 108.5(2) . . ?
N3 C7 C8 104.1(2) . . ?
C9 C7 C10 111.1(2) . . ?
C9 C7 C8 108.2(2) . . ?
C8 C7 C10 109.1(2) . . ?
C3 C5 H5A 109.5 . . ?
C3 C5 H5B 109.5 . . ?
C3 C5 H5C 109.5 . . ?
H5A C5 H5B 109.5 . . ?
H5A C5 H5C 109.5 . . ?
H5B C5 H5C 109.5 . . ?
F7 C19 C18 121.2(2) . . ?
F7 C19 C20 119.1(2) . . ?
C18 C19 C20 119.7(2) . . ?
Fe1 C26 H26 126.4 . . ?
C25 C26 Fe1 69.82(14) . . ?
C25 C26 C27 108.5(2) . . ?
C25 C26 H26 125.8 . . ?
C27 C26 Fe1 69.57(14) . . ?
C27 C26 H26 125.8 . . ?
C3 C4 H4A 109.5 . . ?
C3 C4 H4B 109.5 . . ?
C3 C4 H4C 109.5 . . ?
H4A C4 H4B 109.5 . . ?
H4A C4 H4C 109.5 . . ?
H4B C4 H4C 109.5 . . ?
C3 C6 H6A 109.5 . . ?
C3 C6 H6B 109.5 . . ?
C3 C6 H6C 109.5 . . ?
H6A C6 H6B 109.5 . . ?
H6A C6 H6C 109.5 . . ?
H6B C6 H6C 109.5 . . ?
C7 C9 H9A 109.5 . . ?
C7 C9 H9B 109.5 . . ?
C7 C9 H9C 109.5 . . ?
H9A C9 H9B 109.5 . . ?
H9A C9 H9C 109.5 . . ?
H9B C9 H9C 109.5 . . ?
N2 B1 C17 110.24(18) . . ?
N2 B1 C11 104.11(17) . . ?
N2 B1 C2 96.77(17) . . ?
C17 B1 C11 118.02(18) . . ?
C17 B1 C2 111.03(18) . . ?
C11 B1 C2 114.19(18) . . ?
C7 C8 H8A 109.5 . . ?
C7 C8 H8B 109.5 . . ?
C7 C8 H8C 109.5 . . ?
H8A C8 H8B 109.5 . . ?
H8A C8 H8C 109.5 . . ?
H8B C8 H8C 109.5 . . ?

loop_
_geom_bond_atom_site_label_1
_geom_bond_atom_site_label_2
_geom_bond_distance
_geom_bond_site_symmetry_2
_geom_bond_publ_flag
Fe1 C25 2.051(2) 7_466 ?
Fe1 C25 2.051(2) . ?
Fe1 C23 2.044(2) . ?
Fe1 C23 2.044(2) 7_466 ?
Fe1 C24 2.057(2) 7_466 ?
Fe1 C24 2.057(2) . ?
Fe1 C27 2.046(2) . ?
Fe1 C27 2.046(2) 7_466 ?
Fe1 C26 2.047(3) 7_466 ?
Fe1 C26 2.047(3) . ?
F6 C18 1.350(3) . ?
F1 C12 1.351(3) . ?
F10 C22 1.349(3) . ?
F5 C16 1.343(3) . ?
F9 C21 1.337(3) . ?
F2 C13 1.341(3) . ?
F3 C14 1.339(3) . ?
F8 C20 1.341(3) . ?
F7 C19 1.339(3) . ?
F4 C15 1.340(3) . ?
N2 C1 1.308(3) . ?
N2 C23 1.417(3) . ?
N2 B1 1.590(3) . ?
N1 C1 1.323(3) . ?
N1 C2 1.472(3) . ?
N1 C3 1.507(3) . ?
N3 C2 1.261(3) . ?
N3 C7 1.470(3) . ?
C17 C18 1.397(3) . ?
C17 C22 1.390(3) . ?
C17 B1 1.635(3) . ?
C11 C12 1.391(3) . ?
C11 C16 1.390(3) . ?
C11 B1 1.643(3) . ?
C18 C19 1.376(4) . ?
C20 C21 1.376(4) . ?
C20 C19 1.387(4) . ?
C1 H1 0.9300 . ?
C2 B1 1.654(3) . ?
C12 C13 1.389(3) . ?
C13 C14 1.378(4) . ?
C25 H25 0.9300 . ?
C25 C24 1.420(4) . ?
C25 C26 1.422(4) . ?
C23 C24 1.428(3) . ?
C23 C27 1.427(3) . ?
C15 C16 1.380(3) . ?
C15 C14 1.375(4) . ?
C22 C21 1.386(3) . ?
C24 H24 0.9300 . ?
C27 H27 0.9300 . ?
C27 C26 1.425(3) . ?
C3 C5 1.533(3) . ?
C3 C4 1.526(4) . ?
C3 C6 1.527(4) . ?
C10 H10A 0.9600 . ?
C10 H10B 0.9600 . ?
C10 H10C 0.9600 . ?
C10 C7 1.532(3) . ?
C7 C9 1.525(4) . ?
C7 C8 1.529(3) . ?
C5 H5A 0.9600 . ?
C5 H5B 0.9600 . ?
C5 H5C 0.9600 . ?
C26 H26 0.9300 . ?
C4 H4A 0.9600 . ?
C4 H4B 0.9600 . ?
C4 H4C 0.9600 . ?
C6 H6A 0.9600 . ?
C6 H6B 0.9600 . ?
C6 H6C 0.9600 . ?
C9 H9A 0.9600 . ?
C9 H9B 0.9600 . ?
C9 H9C 0.9600 . ?
C8 H8A 0.9600 . ?
C8 H8B 0.9600 . ?
C8 H8C 0.9600 . ?
